data_4117227
loop_
_publ_author_name
'Michael J. Irwin'
'Jagadese J. Vittal'
'Glenn P. A. Yap'
'Richard J. Puddephatt'

_publ_section_title
;
 Linear Gold(I) Coordination Polymers: A Polymer with a Unique Sine Wave
 Conformation
;
_journal_name_full 'Journal of the American Chemical Society'
_journal_page_first 13101
_journal_page_last 13102
_journal_paper_doi 10.1021/ja963441k
_journal_volume 118
_journal_year 1996
_chemical_formula_sum 'C88 H80 Au4 F12 N4 O10 P4'
_chemical_formula_weight 2493.31
_chemical_name_systematic
; 
 ? 
;
_space_group_IT_number 14
_symmetry_cell_setting monoclinic
_symmetry_space_group_name_Hall '-P 2ybc'
_symmetry_space_group_name_H-M 'P 1 21/c 1'
_atom_sites_solution_hydrogens geom
_atom_sites_solution_primary direct
_atom_sites_solution_secondary difmap
_audit_creation_method SHELXL
_cell_angle_alpha 90.00
_cell_angle_beta 98.320(10)
_cell_angle_gamma 90.00
_cell_formula_units_Z 2
_cell_length_a 21.474(3)
_cell_length_b 14.163(2)
_cell_length_c 17.112(2)
_cell_measurement_reflns_used 25
_cell_measurement_temperature 293(2)
_cell_measurement_theta_max 11.46
_cell_measurement_theta_min 11.0
_cell_volume 5149.6(12)
_computing_cell_refinement 'Siemens XSCANS ver. 2.1'
_computing_data_collection 'Siemens XSCANS ver. 2.1'
_computing_data_reduction 'Siemens XSCANS ver. 2.1'
_computing_molecular_graphics 'Siemens SHELXTL ver 5.0'
_computing_publication_material 'Siemens SHELXTL ver 5.0'
_computing_structure_refinement 'Siemens SHELXTL ver 5.0'
_computing_structure_solution 'Siemens SHELXTL ver 5.0'
_diffrn_ambient_temperature 293(2)
_diffrn_measurement_device 'Siemens P4'
_diffrn_measurement_method '\w scans'
_diffrn_radiation_monochromator graphite
_diffrn_radiation_source 'fine-focus sealed tube'
_diffrn_radiation_type MoK\a
_diffrn_radiation_wavelength 0.71073
_diffrn_reflns_av_R_equivalents 0.0863
_diffrn_reflns_av_sigmaI/netI 0.1234
_diffrn_reflns_limit_h_max 23
_diffrn_reflns_limit_h_min -23
_diffrn_reflns_limit_k_max 1
_diffrn_reflns_limit_k_min -15
_diffrn_reflns_limit_l_max 18
_diffrn_reflns_limit_l_min -1
_diffrn_reflns_number 8118
_diffrn_reflns_theta_max 22.50
_diffrn_reflns_theta_min 1.87
_diffrn_standards_interval_count 297
_diffrn_standards_number 3
_exptl_absorpt_coefficient_mu 5.815
_exptl_absorpt_correction_T_max 0.10390
_exptl_absorpt_correction_T_min 0.03583
_exptl_absorpt_correction_type 'psi-scan technique'
_exptl_crystal_colour colorless
_exptl_crystal_density_diffrn 1.608
_exptl_crystal_description 'platy crystals'
_exptl_crystal_F_000 2400
_exptl_crystal_size_max 0.373
_exptl_crystal_size_mid 0.358
_exptl_crystal_size_min 0.174
_refine_diff_density_max 1.507
_refine_diff_density_min -2.396
_refine_diff_density_rms 0.211
_refine_ls_extinction_method none
_refine_ls_goodness_of_fit_all 1.028
_refine_ls_goodness_of_fit_obs 1.113
_refine_ls_matrix_type full
_refine_ls_number_parameters 301
_refine_ls_number_reflns 6629
_refine_ls_number_restraints 28
_refine_ls_restrained_S_all 1.035
_refine_ls_restrained_S_obs 1.109
_refine_ls_R_factor_all 0.1652
_refine_ls_R_factor_obs 0.0814
_refine_ls_shift/esd_max 0.000
_refine_ls_shift/esd_mean 0.000
_refine_ls_structure_factor_coef Fsqd
_refine_ls_weighting_details 'w=1/[\s^2^(Fo^2^)+(0.1240P)^2^+22.9631P] where P=(Fo^2^+2Fc^2^)/3'
_refine_ls_weighting_scheme calc
_refine_ls_wR_factor_all 0.2507
_refine_ls_wR_factor_obs 0.1939
_reflns_number_observed 3486
_reflns_number_total 6634
_reflns_observed_criterion >2sigma(I)
_cod_data_source_file ja963441k_1.cif
_cod_data_source_block mji3
_cod_depositor_comments
;
The following automatic conversions were performed:

'_refine_ls_weighting_scheme' value 'calc
w=1/[\s^2^(Fo^2^)+(0.1240P)^2^+22.9631P] where P=(Fo^2^+2Fc^2^)/3'
was changed to 'calc'. New tag '_refine_ls_weighting_details' was
created. The value of the new tag was set to
'w=1/[\s^2^(Fo^2^)+(0.1240P)^2^+22.9631P] where P=(Fo^2^+2Fc^2^)/3'.

Automatic conversion script
Id: cif_fix_values 3143 2015-03-26 13:38:13Z robertas 
;
_cod_database_code 4117227

loop_
_symmetry_equiv_pos_as_xyz
'x, y, z'
'-x, y+1/2, -z+1/2'
'-x, -y, -z'
'x, -y-1/2, z-1/2'

loop_
_atom_site_aniso_label
_atom_site_aniso_U_11
_atom_site_aniso_U_22
_atom_site_aniso_U_33
_atom_site_aniso_U_23
_atom_site_aniso_U_13
_atom_site_aniso_U_12
Au1 0.0595(7) 0.0602(6) 0.0704(7) 0.0020(5) -0.0220(5) 0.0036(5)
Au2 0.0544(6) 0.0623(6) 0.0719(7) -0.0042(5) -0.0183(5) -0.0044(5)
P1 0.061(4) 0.043(3) 0.068(4) 0.002(3) -0.010(3) 0.005(3)
P2 0.052(4) 0.048(3) 0.066(4) 0.000(3) -0.007(3) 0.000(3)
C11 0.100(27) 0.123(27) 0.100(25) -0.014(20) -0.057(21) 0.022(22)
C12 0.090(25) 0.126(26) 0.089(23) 0.007(20) -0.042(20) 0.003(21)
C13 0.062(16) 0.043(13) 0.078(17) -0.005(12) -0.024(13) -0.022(12)
C14 0.070(18) 0.061(15) 0.064(16) 0.001(13) -0.014(14) -0.005(14)
C15 0.055(15) 0.044(12) 0.052(14) 0.003(11) -0.016(12) 0.002(11)
O1 0.144(24) 0.109(18) 0.192(26) -0.004(18) 0.007(21) 0.025(17)
O2 0.113(20) 0.094(16) 0.306(37) -0.025(20) 0.062(24) 0.004(16)
F1 0.185(22) 0.166(19) 0.138(17) -0.045(15) 0.062(17) -0.067(17)
F2 0.134(17) 0.086(12) 0.210(21) -0.025(14) -0.012(16) -0.016(12)
F3 0.124(17) 0.190(22) 0.191(22) 0.023(19) -0.047(16) -0.039(18)
O3 0.207(28) 0.116(17) 0.118(18) 0.037(14) 0.090(20) 0.024(18)
O4 0.123(18) 0.113(15) 0.103(15) -0.001(13) 0.059(15) 0.003(15)

loop_
_atom_site_label
_atom_site_type_symbol
_atom_site_fract_x
_atom_site_fract_y
_atom_site_fract_z
_atom_site_U_iso_or_equiv
_atom_site_thermal_displace_type
_atom_site_occupancy
_atom_site_calc_flag
_atom_site_refinement_flags
Au1 Au 0.24427(5) 0.34544(7) 0.46968(6) 0.0665(4) Uani 1 d .
Au2 Au 0.29084(5) 0.75422(7) 0.41125(6) 0.0656(4) Uani 1 d .
P1 P 0.1742(3) 0.3526(4) 0.3601(4) 0.059(2) Uani 1 d .
P2 P 0.2164(3) 0.7364(4) 0.3061(4) 0.057(2) Uani 1 d .
N1 N 0.3112(10) 0.3351(13) 0.5700(11) 0.062(5) Uiso 1 d .
C1 C 0.3665(14) 0.3808(20) 0.5716(17) 0.088(9) Uiso 1 d .
H1 H 0.3734(14) 0.4202(20) 0.5302(17) 0.106 Uiso 1 calc R
C2 C 0.4131(15) 0.3677(20) 0.6364(17) 0.093(9) Uiso 1 d .
H2 H 0.4524(15) 0.3946(20) 0.6352(17) 0.112 Uiso 1 calc R
C3 C 0.4034(15) 0.3172(19) 0.7015(17) 0.084(8) Uiso 1 d .
C4 C 0.3447(17) 0.2740(23) 0.7016(21) 0.114(11) Uiso 1 d .
H4 H 0.3345(17) 0.2408(23) 0.7449(21) 0.136 Uiso 1 calc R
C5 C 0.3014(16) 0.2852(21) 0.6294(18) 0.095(9) Uiso 1 d .
H5 H 0.2631(16) 0.2535(21) 0.6258(18) 0.114 Uiso 1 calc R
N2 N 0.3556(10) 0.7731(13) 0.5123(11) 0.063(5) Uiso 1 d .
C6 C 0.3406(15) 0.8197(19) 0.5750(17) 0.089(9) Uiso 1 d .
H6 H 0.3008(15) 0.8467(19) 0.5710(17) 0.107 Uiso 1 calc R
C7 C 0.3811(16) 0.8304(21) 0.6463(20) 0.108(11) Uiso 1 d .
H7 H 0.3676(16) 0.8557(21) 0.6911(20) 0.130 Uiso 1 calc R
C8 C 0.4445(15) 0.8002(20) 0.6459(17) 0.084(8) Uiso 1 d .
C9 C 0.4596(17) 0.7556(20) 0.5806(19) 0.105(10) Uiso 1 d .
H9 H 0.5005(17) 0.7340(20) 0.5804(19) 0.126 Uiso 1 calc R
C10 C 0.4140(16) 0.7417(20) 0.5129(19) 0.101(10) Uiso 1 d .
H10 H 0.4250(16) 0.7107(20) 0.4689(19) 0.122 Uiso 1 calc R
C11 C 0.4915(17) 0.8211(23) 0.7191(19) 0.115(12) Uani 1 d .
H11 H 0.4774(17) 0.8509(23) 0.7617(19) 0.138 Uiso 1 calc R
C12 C 0.5508(16) 0.7987(23) 0.7244(18) 0.107(11) Uani 1 d .
H12 H 0.5653(16) 0.7706(23) 0.6813(18) 0.128 Uiso 1 calc R
C13 C 0.1956(11) 0.4417(14) 0.2933(13) 0.064(7) Uani 1 d .
H13A H 0.2361(11) 0.4259(14) 0.2782(13) 0.077 Uiso 1 calc R
H13B H 0.1648(11) 0.4420(14) 0.2458(13) 0.077 Uiso 1 calc R
C14 C 0.1991(12) 0.5415(15) 0.3306(13) 0.067(7) Uani 1 d .
H14A H 0.2324(12) 0.5432(15) 0.3754(13) 0.081 Uiso 1 calc R
H14B H 0.1597(12) 0.5559(15) 0.3494(13) 0.081 Uiso 1 calc R
C15 C 0.2123(11) 0.6171(13) 0.2687(12) 0.053(6) Uani 1 d .
H15A H 0.1794(11) 0.6137(13) 0.2236(12) 0.063 Uiso 1 calc R
H15B H 0.2518(11) 0.6020(13) 0.2504(12) 0.063 Uiso 1 calc R
C1A C 0.1684(8) 0.2435(10) 0.3046(9) 0.049(6) Uiso 1 d G
C2A C 0.1503(8) 0.2413(9) 0.2233(9) 0.079(8) Uiso 1 d G
H2A H 0.1392(12) 0.2970(12) 0.1959(12) 0.095 Uiso 1 calc R
C3A C 0.1488(8) 0.1560(12) 0.1828(7) 0.079(8) Uiso 1 d G
H3A H 0.1366(12) 0.1546(17) 0.1284(8) 0.095 Uiso 1 calc R
C4A C 0.1653(9) 0.0729(9) 0.2237(11) 0.095(9) Uiso 1 d G
H4A H 0.1643(13) 0.0158(11) 0.1967(15) 0.114 Uiso 1 calc R
C5A C 0.1835(10) 0.0750(10) 0.3051(11) 0.123(12) Uiso 1 d G
H5A H 0.1945(14) 0.0193(12) 0.3324(15) 0.147 Uiso 1 calc R
C6A C 0.1850(9) 0.1603(13) 0.3455(7) 0.108(10) Uiso 1 d G
H6A H 0.1971(13) 0.1617(18) 0.3999(8) 0.129 Uiso 1 calc R
C1B C 0.0941(7) 0.3763(11) 0.3769(10) 0.052(6) Uiso 1 d G
C2B C 0.0755(8) 0.3451(11) 0.4470(9) 0.088(9) Uiso 1 d G
H2B H 0.1033(11) 0.3107(16) 0.4829(12) 0.106 Uiso 1 calc R
C3B C 0.0154(9) 0.3654(13) 0.4634(9) 0.106(10) Uiso 1 d G
H3B H 0.0030(13) 0.3445(19) 0.5103(11) 0.127 Uiso 1 calc R
C4B C -0.0261(7) 0.4168(14) 0.4097(13) 0.105(10) Uiso 1 d G
H4B H -0.0663(8) 0.4303(19) 0.4207(18) 0.126 Uiso 1 calc R
C5B C -0.0075(8) 0.4480(12) 0.3396(11) 0.117(11) Uiso 1 d G
H5B H -0.0353(11) 0.4824(17) 0.3037(15) 0.140 Uiso 1 calc R
C6B C 0.0526(9) 0.4277(12) 0.3232(8) 0.091(9) Uiso 1 d G
H6B H 0.0651(12) 0.4486(17) 0.2763(10) 0.109 Uiso 1 calc R
C1C C 0.1379(7) 0.7660(12) 0.3314(10) 0.064(7) Uiso 1 d G
C2C C 0.1335(8) 0.8239(12) 0.3959(10) 0.086(9) Uiso 1 d G
H2C H 0.1697(10) 0.8488(17) 0.4249(14) 0.103 Uiso 1 calc R
C3C C 0.0749(10) 0.8447(11) 0.4171(9) 0.111(11) Uiso 1 d G
H3C H 0.0720(14) 0.8834(16) 0.4603(12) 0.133 Uiso 1 calc R
C4C C 0.0207(8) 0.8075(14) 0.3738(12) 0.101(10) Uiso 1 d G
H4C H -0.0185(9) 0.8213(20) 0.3879(17) 0.122 Uiso 1 calc R
C5C C 0.0251(8) 0.7495(13) 0.3092(11) 0.123(12) Uiso 1 d G
H5C H -0.0111(9) 0.7246(19) 0.2802(16) 0.147 Uiso 1 calc R
C6C C 0.0837(9) 0.7288(11) 0.2880(9) 0.086(9) Uiso 1 d G
H6C H 0.0866(13) 0.6900(15) 0.2448(11) 0.103 Uiso 1 calc R
C1D C 0.2305(8) 0.8055(10) 0.2199(8) 0.049(6) Uiso 1 d G
C2D C 0.2831(7) 0.8635(12) 0.2240(9) 0.088(9) Uiso 1 d G
H2D H 0.3103(10) 0.8694(18) 0.2712(11) 0.106 Uiso 1 calc R
C3D C 0.2950(7) 0.9127(12) 0.1575(12) 0.105(10) Uiso 1 d G
H3D H 0.3302(9) 0.9516(16) 0.1602(16) 0.126 Uiso 1 calc R
C4D C 0.2544(9) 0.9039(12) 0.0869(9) 0.096(9) Uiso 1 d G
H4D H 0.2623(13) 0.9368(16) 0.0423(11) 0.116 Uiso 1 calc R
C5D C 0.2018(8) 0.8459(12) 0.0828(8) 0.084(8) Uiso 1 d G
H5D H 0.1746(11) 0.8400(18) 0.0355(9) 0.101 Uiso 1 calc R
C6D C 0.1898(7) 0.7967(10) 0.1493(10) 0.069(7) Uiso 1 d G
H6D H 0.1547(8) 0.7579(15) 0.1466(14) 0.083 Uiso 1 calc R
C21 C 0.1576(16) 0.3994(22) 0.0646(20) 0.109(11) Uiso 1 d D
O1 O 0.1731(13) 0.3206(17) 0.0461(17) 0.150(10) Uani 1 d D
O2 O 0.1138(12) 0.4316(16) 0.0947(19) 0.168(12) Uani 1 d D
C22 C 0.2099(13) 0.4790(19) 0.0608(13) 0.102(10) Uiso 1 d D
F1 F 0.2330(10) 0.4852(14) -0.0070(11) 0.159(9) Uani 1 d D
F2 F 0.1913(9) 0.5680(12) 0.0725(12) 0.147(8) Uani 1 d D
F3 F 0.2593(10) 0.4647(16) 0.1159(12) 0.175(9) Uani 1 d D
C23 C 0.3811(14) 0.5507(19) 0.3834(16) 0.092(9) Uiso 1 d D
O3 O 0.3899(14) 0.6199(16) 0.3438(13) 0.141(10) Uani 1 d D
O4 O 0.3488(11) 0.5444(14) 0.4360(12) 0.109(7) Uani 1 d D
C24 C 0.4005(10) 0.4582(11) 0.3401(12) 0.162(16) Uiso 1 d D
F4 F 0.4636(10) 0.4594(20) 0.3313(20) 0.149(7) Uiso 0.65 d PD
F5 F 0.3642(13) 0.4553(21) 0.2663(14) 0.149(7) Uiso 0.65 d PD
F6 F 0.3881(14) 0.3791(19) 0.3828(15) 0.149(7) Uiso 0.65 d PD
F7 F 0.4195(26) 0.4602(37) 0.2662(18) 0.158(14) Uiso 0.35 d PD
F8 F 0.3596(20) 0.3834(28) 0.3442(30) 0.158(14) Uiso 0.35 d PD
F9 F 0.4527(18) 0.4472(37) 0.3973(25) 0.158(14) Uiso 0.35 d PD
C25 C -0.0012(20) 0.5975(32) 0.1109(27) 0.064(13) Uiso 0.50 d PD
O5 O 0.0641(15) 0.5923(22) 0.1368(19) 0.074(10) Uiso 0.50 d PD
C26 C 0.5777(51) 1.0240(71) 0.6156(63) 0.086(34) Uiso 0.25 d PD
O6 O 0.5361(44) 1.0840(61) 0.6452(52) 0.124(30) Uiso 0.25 d PD
C27 C 0.6279(63) 0.9576(79) 0.6044(65) 0.104(40) Uiso 0.25 d PD
O7 O 0.6330(48) 0.8918(66) 0.5427(55) 0.134(33) Uiso 0.25 d PD

loop_
_atom_type_symbol
_atom_type_description
_atom_type_scat_dispersion_real
_atom_type_scat_dispersion_imag
_atom_type_scat_source
C C 0.0033 0.0016 'International Tables Vol C Tables 4.2.6.8 and 6.1.1.4'
H H 0.0000 0.0000 'International Tables Vol C Tables 4.2.6.8 and 6.1.1.4'
N N 0.0061 0.0033 'International Tables Vol C Tables 4.2.6.8 and 6.1.1.4'
O O 0.0106 0.0060 'International Tables Vol C Tables 4.2.6.8 and 6.1.1.4'
F F 0.0171 0.0103 'International Tables Vol C Tables 4.2.6.8 and 6.1.1.4'
P P 0.1023 0.0942 'International Tables Vol C Tables 4.2.6.8 and 6.1.1.4'
Au Au -2.0133 8.8022 'International Tables Vol C Tables 4.2.6.8 and 6.1.1.4'

loop_
_geom_angle_atom_site_label_1
_geom_angle_atom_site_label_2
_geom_angle_atom_site_label_3
_geom_angle
_geom_angle_site_symmetry_3
N1 Au1 P1 178.0(5) .
N2 Au2 P2 176.6(6) .
C13 P1 C1A 105.6(9) .
C13 P1 C1B 107.7(10) .
C1A P1 C1B 104.3(8) .
C13 P1 Au1 111.2(7) .
C1A P1 Au1 112.9(6) .
C1B P1 Au1 114.5(6) .
C15 P2 C1D 102.7(9) .
C15 P2 C1C 107.3(10) .
C1D P2 C1C 109.3(8) .
C15 P2 Au2 112.5(7) .
C1D P2 Au2 113.8(6) .
C1C P2 Au2 110.8(6) .
C5 N1 C1 119.6(26) .
C5 N1 Au1 121.5(21) .
C1 N1 Au1 118.9(18) .
N1 C1 C2 118.7(27) .
C3 C2 C1 122.8(31) .
C2 C3 C4 118.2(31) .
C2 C3 C12 128.2(30) 2_646
C4 C3 C12 113.5(29) 2_646
C3 C4 C5 114.8(31) .
N1 C5 C4 125.5(31) .
C10 N2 C6 119.6(26) .
C10 N2 Au2 118.7(19) .
C6 N2 Au2 121.6(19) .
N2 C6 C7 124.2(30) .
C6 C7 C8 115.9(30) .
C9 C8 C7 118.9(31) .
C9 C8 C11 123.8(31) .
C7 C8 C11 117.3(28) .
C8 C9 C10 121.0(33) .
N2 C10 C9 119.9(29) .
C12 C11 C8 122.4(34) .
C11 C12 C3 121.8(33) 2_656
C14 C13 P1 112.3(16) .
C13 C14 C15 110.5(17) .
C14 C15 P2 113.9(15) .
C2A C1A C6A 120.0 .
C2A C1A P1 122.2(10) .
C6A C1A P1 117.8(10) .
C3A C2A C1A 120.0 .
C2A C3A C4A 120.0 .
C3A C4A C5A 120.0 .
C6A C5A C4A 120.0 .
C5A C6A C1A 120.0 .
C2B C1B C6B 120.0 .
C2B C1B P1 118.4(11) .
C6B C1B P1 121.6(11) .
C3B C2B C1B 120.0 .
C2B C3B C4B 120.0 .
C5B C4B C3B 120.0 .
C4B C5B C6B 120.0 .
C5B C6B C1B 120.0 .
C2C C1C C6C 120.0 .
C2C C1C P2 119.3(11) .
C6C C1C P2 120.7(11) .
C3C C2C C1C 120.0 .
C4C C3C C2C 120.0 .
C3C C4C C5C 120.0 .
C6C C5C C4C 120.0 .
C5C C6C C1C 120.0 .
C2D C1D C6D 120.0 .
C2D C1D P2 120.2(10) .
C6D C1D P2 119.7(10) .
C3D C2D C1D 120.0 .
C4D C3D C2D 120.0 .
C3D C4D C5D 120.0 .
C4D C5D C6D 120.0 .
C5D C6D C1D 120.0 .
O1 C21 O2 134.7(36) .
O1 C21 C22 114.6(28) .
O2 C21 C22 110.0(25) .
F3 C22 F1 105.6(22) .
F3 C22 F2 105.1(21) .
F1 C22 F2 103.0(20) .
F3 C22 C21 110.9(24) .
F1 C22 C21 115.8(24) .
F2 C22 C21 115.4(22) .
O4 C23 O3 128.4(29) .
O4 C23 C24 120.0(23) .
O3 C23 C24 109.2(22) .
F8 C24 F6 35.1(20) .
F8 C24 F7 109.6(6) .
F6 C24 F7 127.1(27) .
F8 C24 F4 130.7(27) .
F6 C24 F4 109.5(5) .
F7 C24 F4 58.5(18) .
F8 C24 F9 109.4(6) .
F6 C24 F9 74.6(20) .
F7 C24 F9 109.4(5) .
F4 C24 F9 51.3(18) .
F8 C24 F5 75.3(19) .
F6 C24 F5 109.3(5) .
F7 C24 F5 50.9(18) .
F4 C24 F5 109.3(5) .
F9 C24 F5 158.6(20) .
F8 C24 C23 113.3(27) .
F6 C24 C23 109.8(19) .
F7 C24 C23 122.7(26) .
F4 C24 C23 111.6(20) .
F9 C24 C23 90.2(26) .
F5 C24 C23 107.4(20) .
F9 F4 F7 124.7(9) .
F9 F4 C24 64.4(10) .
F7 F4 C24 60.8(9) .
F7 F5 C24 64.5(9) .
F7 F5 F8 101.9(21) .
C24 F5 F8 52.3(10) .
F8 F6 C24 72.4(11) .
F8 F6 F9 124.8(10) .
C24 F6 F9 52.8(10) .
F5 F7 F4 125.3(7) .
F5 F7 C24 64.7(10) .
F4 F7 C24 60.8(9) .
F6 F8 C24 72.5(11) .
F6 F8 F5 123.3(15) .
C24 F8 F5 52.4(10) .
F4 F9 C24 64.3(9) .
F4 F9 F6 102.3(20) .
C24 F9 F6 52.7(10) .
O6 C26 C27 166.1(100) .
O7 C27 C26 130.8(100) .

loop_
_geom_bond_atom_site_label_1
_geom_bond_atom_site_label_2
_geom_bond_distance
_geom_bond_site_symmetry_2
Au1 N1 2.08(2) .
Au1 P1 2.231(6) .
Au2 N2 2.07(2) .
Au2 P2 2.242(6) .
P1 C13 1.81(2) .
P1 C1A 1.809(13) .
P1 C1B 1.815(15) .
P2 C15 1.80(2) .
P2 C1D 1.831(13) .
P2 C1C 1.85(2) .
N1 C5 1.28(3) .
N1 C1 1.35(3) .
C1 C2 1.39(4) .
C2 C3 1.36(3) .
C3 C4 1.40(4) .
C3 C12 1.51(4) 2_646
C4 C5 1.44(4) .
N2 C10 1.33(3) .
N2 C6 1.34(3) .
C6 C7 1.40(4) .
C7 C8 1.43(4) .
C8 C9 1.36(4) .
C8 C11 1.52(4) .
C9 C10 1.42(4) .
C11 C12 1.30(4) .
C12 C3 1.51(4) 2_656
C13 C14 1.55(3) .
C14 C15 1.56(3) .
C1A C2A 1.39 .
C1A C6A 1.39 .
C2A C3A 1.39 .
C3A C4A 1.39 .
C4A C5A 1.39 .
C5A C6A 1.39 .
C1B C2B 1.39 .
C1B C6B 1.39 .
C2B C3B 1.39 .
C3B C4B 1.39 .
C4B C5B 1.39 .
C5B C6B 1.39 .
C1C C2C 1.39 .
C1C C6C 1.39 .
C2C C3C 1.39 .
C3C C4C 1.39 .
C4C C5C 1.39 .
C5C C6C 1.39 .
C1D C2D 1.39 .
C1D C6D 1.39 .
C2D C3D 1.39 .
C3D C4D 1.39 .
C4D C5D 1.39 .
C5D C6D 1.39 .
C21 O1 1.22(2) .
C21 O2 1.22(2) .
C21 C22 1.60(3) .
C22 F3 1.33(2) .
C22 F1 1.33(2) .
C22 F2 1.35(2) .
C23 O4 1.22(2) .
C23 O3 1.22(2) .
C23 C24 1.59(3) .
C24 F8 1.384(5) .
C24 F6 1.385(5) .
C24 F7 1.385(5) .
C24 F4 1.385(5) .
C24 F9 1.387(5) .
C24 F5 1.387(5) .
F4 F9 1.20(4) .
F4 F7 1.35(4) .
F5 F7 1.19(4) .
F5 F8 1.69(4) .
F6 F8 0.83(5) .
F6 F9 1.68(4) .
C25 O5 1.41(4) .
C26 O6 1.38(5) .
C26 C27 1.46(14) .
C27 O7 1.42(5) .

loop_
_geom_torsion_atom_site_label_1
_geom_torsion_atom_site_label_2
_geom_torsion_atom_site_label_3
_geom_torsion_atom_site_label_4
_geom_torsion
_geom_torsion_site_symmetry_1
_geom_torsion_site_symmetry_4
N1 Au1 P1 C13 -94.5(168) . .
N1 Au1 P1 C1A 24.0(169) . .
N1 Au1 P1 C1B 143.1(168) . .
N2 Au2 P2 C15 -119.7(88) . .
N2 Au2 P2 C1D 124.0(88) . .
N2 Au2 P2 C1C 0.4(89) . .
P1 Au1 N1 C5 -95.5(169) . .
P1 Au1 N1 C1 83.4(170) . .
C5 N1 C1 C2 3.8(39) . .
Au1 N1 C1 C2 -175.1(19) . .
N1 C1 C2 C3 -5.8(44) . .
C1 C2 C3 C4 2.2(45) . .
C1 C2 C3 C12 -179.2(28) . 2_646
C2 C3 C4 C5 2.7(42) . .
C12 C3 C4 C5 -176.1(26) 2_646 .
C1 N1 C5 C4 1.5(44) . .
Au1 N1 C5 C4 -179.7(23) . .
C3 C4 C5 N1 -4.8(46) . .
P2 Au2 N2 C10 168.8(77) . .
P2 Au2 N2 C6 -14.3(101) . .
C10 N2 C6 C7 -6.7(41) . .
Au2 N2 C6 C7 176.5(22) . .
N2 C6 C7 C8 8.9(44) . .
C6 C7 C8 C9 -6.2(43) . .
C6 C7 C8 C11 173.1(27) . .
C7 C8 C9 C10 1.9(46) . .
C11 C8 C9 C10 -177.4(28) . .
C6 N2 C10 C9 1.7(41) . .
Au2 N2 C10 C9 178.5(20) . .
C8 C9 C10 N2 0.6(46) . .
C9 C8 C11 C12 1.0(53) . .
C7 C8 C11 C12 -178.3(34) . .
C8 C11 C12 C3 -178.1(26) . 2_656
C1A P1 C13 C14 177.0(16) . .
C1B P1 C13 C14 66.0(18) . .
Au1 P1 C13 C14 -60.2(18) . .
P1 C13 C14 C15 -175.4(16) . .
C13 C14 C15 P2 179.3(16) . .
C1D P2 C15 C14 -178.9(16) . .
C1C P2 C15 C14 -63.8(18) . .
Au2 P2 C15 C14 58.3(18) . .
C13 P1 C1A C2A -30.6(13) . .
C1B P1 C1A C2A 82.8(11) . .
Au1 P1 C1A C2A -152.3(8) . .
C13 P1 C1A C6A 147.1(12) . .
C1B P1 C1A C6A -99.5(11) . .
Au1 P1 C1A C6A 25.4(11) . .
C6A C1A C2A C3A 0.0 . .
P1 C1A C2A C3A 177.7(13) . .
C1A C2A C3A C4A 0.0 . .
C2A C3A C4A C5A 0.0 . .
C3A C4A C5A C6A 0.0 . .
C4A C5A C6A C1A 0.0 . .
C2A C1A C6A C5A 0.0 . .
P1 C1A C6A C5A -177.8(12) . .
C13 P1 C1B C2B -154.2(10) . .
C1A P1 C1B C2B 93.9(10) . .
Au1 P1 C1B C2B -30.0(10) . .
C13 P1 C1B C6B 23.1(12) . .
C1A P1 C1B C6B -88.8(11) . .
Au1 P1 C1B C6B 147.3(8) . .
C6B C1B C2B C3B 0.0 . .
P1 C1B C2B C3B 177.3(12) . .
C1B C2B C3B C4B 0.0 . .
C2B C3B C4B C5B 0.0 . .
C3B C4B C5B C6B 0.0 . .
C4B C5B C6B C1B 0.0 . .
C2B C1B C6B C5B 0.0 . .
P1 C1B C6B C5B -177.3(12) . .
C15 P2 C1C C2C 145.2(10) . .
C1D P2 C1C C2C -104.1(10) . .
Au2 P2 C1C C2C 22.1(10) . .
C15 P2 C1C C6C -32.9(12) . .
C1D P2 C1C C6C 77.7(11) . .
Au2 P2 C1C C6C -156.0(8) . .
C6C C1C C2C C3C 0.0 . .
P2 C1C C2C C3C -178.1(12) . .
C1C C2C C3C C4C 0.0 . .
C2C C3C C4C C5C 0.0 . .
C3C C4C C5C C6C 0.0 . .
C4C C5C C6C C1C 0.0 . .
C2C C1C C6C C5C 0.0 . .
P2 C1C C6C C5C 178.1(12) . .
C15 P2 C1D C2D -122.9(11) . .
C1C P2 C1D C2D 123.5(10) . .
Au2 P2 C1D C2D -1.1(10) . .
C15 P2 C1D C6D 54.4(12) . .
C1C P2 C1D C6D -59.2(11) . .
Au2 P2 C1D C6D 176.2(7) . .
C6D C1D C2D C3D 0.0 . .
P2 C1D C2D C3D 177.3(12) . .
C1D C2D C3D C4D 0.0 . .
C2D C3D C4D C5D 0.0 . .
C3D C4D C5D C6D 0.0 . .
C4D C5D C6D C1D 0.0 . .
C2D C1D C6D C5D 0.0 . .
P2 C1D C6D C5D -177.3(12) . .
O1 C21 C22 F3 -67.7(37) . .
O2 C21 C22 F3 104.4(33) . .
O1 C21 C22 F1 52.6(39) . .
O2 C21 C22 F1 -135.2(30) . .
O1 C21 C22 F2 173.0(28) . .
O2 C21 C22 F2 -14.9(40) . .
O4 C23 C24 F8 24.2(40) . .
O3 C23 C24 F8 -139.8(33) . .
O4 C23 C24 F6 -13.4(34) . .
O3 C23 C24 F6 -177.4(26) . .
O4 C23 C24 F7 159.5(34) . .
O3 C23 C24 F7 -4.5(42) . .
O4 C23 C24 F4 -135.0(28) . .
O3 C23 C24 F4 61.0(32) . .
O4 C23 C24 F9 -87.1(36) . .
O3 C23 C24 F9 108.9(34) . .
O4 C23 C24 F5 105.3(30) . .
O3 C23 C24 F5 -58.7(31) . .
F8 C24 F4 F9 -82.6(28) . .
F6 C24 F4 F9 -49.9(30) . .
F7 C24 F4 F9 -172.1(39) . .
F9 C24 F4 F9 0.000(10) . .
F5 C24 F4 F9 -169.6(30) . .
C23 C24 F4 F9 71.9(34) . .
F8 C24 F4 F7 89.5(23) . .
F6 C24 F4 F7 122.2(32) . .
F7 C24 F4 F7 0.000(7) . .
F9 C24 F4 F7 172.1(39) . .
F5 C24 F4 F7 2.5(33) . .
C23 C24 F4 F7 -116.1(30) . .
F8 C24 F5 F7 -131.3(25) . .
F6 C24 F5 F7 -122.6(35) . .
F7 C24 F5 F7 0.000(6) . .
F4 C24 F5 F7 -2.8(36) . .
F9 C24 F5 F7 -25.6(72) . .
C23 C24 F5 F7 118.4(34) . .
F8 C24 F5 F8 0.000(5) . .
F6 C24 F5 F8 8.7(29) . .
F7 C24 F5 F8 131.3(25) . .
F4 C24 F5 F8 128.5(29) . .
F9 C24 F5 F8 105.7(52) . .
C23 C24 F5 F8 -110.3(27) . .
F8 C24 F6 F8 0.000(7) . .
F7 C24 F6 F8 -69.7(50) . .
F4 C24 F6 F8 -134.4(48) . .
F9 C24 F6 F8 -172.6(49) . .
F5 C24 F6 F8 -14.7(49) . .
C23 C24 F6 F8 102.8(51) . .
F8 C24 F6 F9 172.6(49) . .
F7 C24 F6 F9 102.9(16) . .
F4 C24 F6 F9 38.2(23) . .
F9 C24 F6 F9 0.000(2) . .
F5 C24 F6 F9 157.9(23) . .
C23 C24 F6 F9 -84.6(26) . .
C24 F5 F7 F4 3.3(42) . .
F8 F5 F7 F4 -34.1(49) . .
C24 F5 F7 C24 0.000(7) . .
F8 F5 F7 C24 -37.4(11) . .
F9 F4 F7 F5 5.3(78) . .
C24 F4 F7 F5 -3.4(44) . .
F9 F4 F7 C24 8.7(42) . .
C24 F4 F7 C24 0.000(9) . .
F8 C24 F7 F5 50.5(31) . .
F6 C24 F7 F5 85.4(29) . .
F4 C24 F7 F5 176.9(40) . .
F9 C24 F7 F5 170.4(30) . .
F5 C24 F7 F5 0.000(6) . .
C23 C24 F7 F5 -86.2(34) . .
F8 C24 F7 F4 -126.4(32) . .
F6 C24 F7 F4 -91.5(21) . .
F4 C24 F7 F4 0.000(8) . .
F9 C24 F7 F4 -6.5(32) . .
F5 C24 F7 F4 -176.9(40) . .
C23 C24 F7 F4 96.8(29) . .
C24 F6 F8 C24 0.000(5) . .
F9 F6 F8 C24 -7.1(47) . .
C24 F6 F8 F5 13.6(43) . .
F9 F6 F8 F5 6.5(87) . .
F6 C24 F8 F6 0.000(6) . .
F7 C24 F8 F6 127.4(49) . .
F4 C24 F8 F6 62.6(50) . .
F9 C24 F8 F6 7.5(50) . .
F5 C24 F8 F6 165.6(48) . .
C23 C24 F8 F6 -91.5(49) . .
F6 C24 F8 F5 -165.6(48) . .
F7 C24 F8 F5 -38.2(23) . .
F4 C24 F8 F5 -103.0(18) . .
F9 C24 F8 F5 -158.1(23) . .
F5 C24 F8 F5 0.000(5) . .
C23 C24 F8 F5 102.9(21) . .
F7 F5 F8 F6 27.5(56) . .
C24 F5 F8 F6 -16.4(52) . .
F7 F5 F8 C24 43.9(17) . .
C24 F5 F8 C24 0.000(7) . .
F7 F4 F9 C24 -8.4(41) . .
C24 F4 F9 C24 0.000(7) . .
F7 F4 F9 F6 29.0(46) . .
C24 F4 F9 F6 37.5(11) . .
F8 C24 F9 F4 127.1(35) . .
F6 C24 F9 F4 131.6(25) . .
F7 C24 F9 F4 7.2(35) . .
F4 C24 F9 F4 0.000(8) . .
F5 C24 F9 F4 27.9(72) . .
C23 C24 F9 F4 -117.9(28) . .
F8 C24 F9 F6 -4.5(30) . .
F6 C24 F9 F6 0.000(2) . .
F7 C24 F9 F6 -124.5(29) . .
F4 C24 F9 F6 -131.6(25) . .
F5 C24 F9 F6 -103.7(53) . .
C23 C24 F9 F6 110.5(20) . .
F8 F6 F9 F4 -35.0(60) . .
C24 F6 F9 F4 -43.6(17) . .
F8 F6 F9 C24 8.6(56) . .
C24 F6 F9 C24 0.000(4) . .
O6 C26 C27 O7 153.7(392) . .
